data_4079577
loop_
_publ_author_name
'Lai, Yu-Ying'
'Bornand, Marc'
'Chen, Peter'

_publ_section_title
;
 Homogeneous Model Complexes for Supported Rhenia Metathesis Catalysts
;
_journal_issue 21
_journal_name_full Organometallics
_journal_page_first 7558
_journal_paper_doi 10.1021/om300852s
_journal_volume 31
_journal_year 2012
_chemical_compound_source 'LOC ETH Zurich'
_chemical_formula_moiety 'C16 H6 F12 Zn '
_chemical_formula_sum 'C16 H6 F12 Zn'
_chemical_formula_weight 491.570
_chemical_name_systematic
;
 ?
;
_space_group_IT_number 2
_symmetry_cell_setting triclinic
_symmetry_space_group_name_Hall '-P 1'
_symmetry_space_group_name_H-M 'P -1'
_atom_sites_solution_primary direct
_atom_sites_solution_secondary difmap
_audit_creation_method maXus
_cell_angle_alpha 85.3479(7)
_cell_angle_beta 79.6964(7)
_cell_angle_gamma 85.5089(9)
_cell_formula_units_Z 3
_cell_length_a 8.07480(10)
_cell_length_b 8.21840(10)
_cell_length_c 19.4944(4)
_cell_measurement_reflns_used 11987
_cell_measurement_temperature 173
_cell_measurement_theta_max 27.485
_cell_measurement_theta_min 2.425
_cell_volume 1265.94(3)
_computing_cell_refinement 'HKL Scalepack (Otwinowski & Minor 1997)'
_computing_data_collection KappaCCD
_computing_data_reduction 'Denzo and Scalepak (Otwinowski & Minor, 1997)'
_computing_structure_refinement 'SHELXL-97 (Sheldrick, 1997)'
_computing_structure_solution 'SIR97(Altomare et al., J. Appl. Cryst.,1999)'
_diffrn_measured_fraction_theta_full 0.995
_diffrn_measured_fraction_theta_max 0.995
_diffrn_measurement_device KappaCCD
_diffrn_measurement_method CCD
_diffrn_orient_matrix_type X=UH
_diffrn_orient_matrix_UB_11 -0.08783
_diffrn_orient_matrix_UB_12 -0.09045
_diffrn_orient_matrix_UB_13 0.00393
_diffrn_orient_matrix_UB_21 -0.00417
_diffrn_orient_matrix_UB_22 0.00986
_diffrn_orient_matrix_UB_23 -0.12187
_diffrn_orient_matrix_UB_31 0.04324
_diffrn_orient_matrix_UB_32 -0.02935
_diffrn_orient_matrix_UB_33 -0.00026
_diffrn_radiation_source 'fine-focus sealed tube'
_diffrn_radiation_type ' MoK\a'
_diffrn_radiation_wavelength_id all
_diffrn_reflns_av_R_equivalents 0.054
_diffrn_reflns_limit_h_max 9
_diffrn_reflns_limit_h_min -10
_diffrn_reflns_limit_k_max 9
_diffrn_reflns_limit_k_min -10
_diffrn_reflns_limit_l_max 18
_diffrn_reflns_limit_l_min -25
_diffrn_reflns_number 16824
_diffrn_reflns_theta_full 27.48
_diffrn_reflns_theta_max 27.48
_diffrn_reflns_theta_min 2.49
_exptl_absorpt_coefficient_mu 1.580
_exptl_absorpt_correction_T_max 0.751
_exptl_absorpt_correction_T_min 0.608
_exptl_absorpt_correction_type integration
_exptl_absorpt_process_details
;
Gaussian integration (Coppens, 1970)
;
_exptl_crystal_colour Colourless
_exptl_crystal_density_diffrn 1.934
_exptl_crystal_density_method 'not measured'
_exptl_crystal_description Cube
_exptl_crystal_F_000 720.0
_exptl_crystal_size_max .42
_exptl_crystal_size_mid .36
_exptl_crystal_size_min .27
_refine_diff_density_max 0.669
_refine_diff_density_min -0.612
_refine_diff_density_rms 0.080
_refine_ls_extinction_method none
_refine_ls_goodness_of_fit_ref 1.239
_refine_ls_hydrogen_treatment constr
_refine_ls_matrix_type full
_refine_ls_number_parameters 416
_refine_ls_number_reflns 5795
_refine_ls_number_restraints 12
_refine_ls_restrained_S_all 1.257
_refine_ls_R_factor_all 0.0587
_refine_ls_R_factor_gt 0.0488
_refine_ls_shift/su_max 0.010
_refine_ls_shift/su_mean 0.002
_refine_ls_structure_factor_coef Fsqd
_refine_ls_weighting_details 'calc w=1/[\s^2^(Fo^2^)+ (0.1000P)^2^+0.0000P] where P=(Fo^2^+2Fc^2^)/3'
_refine_ls_weighting_scheme calc
_refine_ls_wR_factor_gt 0.1552
_refine_ls_wR_factor_ref 0.1656
_reflns_number_gt 4914
_reflns_number_total 5795
_reflns_threshold_expression >2sigma(I)
_cod_data_source_file om300852s_si_002.cif
_cod_data_source_block global
_cod_depositor_comments
;
The following automatic conversions were performed:

'_symmetry_cell_setting' value 'Triclinic' changed to 'triclinic'
according to /home/saulius/struct/CIF-dictionaries/cif_core.dic
dictionary named 'cif_core.dic' version 2.4.2 from 2011-04-26.

Automatic conversion script
Id: cif_fix_values 1891 2012-01-12 08:04:46Z andrius 
;
_cod_original_sg_symbol_H-M 'P -1          '
_cod_original_formula_sum 'C16 H6 F12 Zn '
_cod_database_code 4079577

loop_
_symmetry_equiv_pos_as_xyz
+X,+Y,+Z
-X,-Y,-Z

loop_
_atom_site_label
_atom_site_type_symbol
_atom_site_fract_x
_atom_site_fract_y
_atom_site_fract_z
_atom_site_U_iso_or_equiv
_atom_site_adp_type
_atom_site_occupancy
_atom_site_symmetry_multiplicity
_atom_site_calc_flag
_atom_site_refinement_flags
_atom_site_disorder_assembly
_atom_site_disorder_group
Zn1 Zn 0.28477(4) 0.71040(4) 0.360711(16) 0.03745(15) Uani 1 1 d . . .
Zn2 Zn 0.5000 1.0000 0.0000 0.04651(18) Uani 1 2 d S . .
F8 F 0.3149(3) 0.5361(4) 0.03998(12) 0.0926(10) Uani 1 1 d . . .
F9 F 0.4750(3) 0.4368(2) 0.10795(12) 0.0581(6) Uani 1 1 d . . .
F10 F 0.4976(3) 0.6804(3) 0.06908(15) 0.0803(8) Uani 1 1 d . . .
F12 F -0.2185(6) 0.8144(8) 0.1305(2) 0.0762(16) Uani 0.703(7) 1 d PD A 1
F13 F -0.2367(4) 0.9431(6) 0.2225(3) 0.0875(18) Uani 0.703(7) 1 d PD A 1
F14 F -0.3035(4) 0.7074(8) 0.2333(4) 0.134(4) Uani 0.703(7) 1 d PD A 1
F22 F 0.8538(3) 0.9436(3) 0.42307(12) 0.0608(5) Uani 1 1 d . . .
F23 F 0.8690(3) 0.8772(4) 0.53004(11) 0.0725(8) Uani 1 1 d . . .
F24 F 0.9271(2) 0.7003(3) 0.45317(14) 0.0661(6) Uani 1 1 d . . .
F26 F 0.2771(3) 0.7878(3) 0.67584(11) 0.0724(7) Uani 1 1 d . . .
F27 F 0.1694(3) 0.5857(5) 0.64272(12) 0.0984(11) Uani 1 1 d . . .
F28 F 0.4101(3) 0.5562(3) 0.67456(11) 0.0672(6) Uani 1 1 d . . .
F36 F 0.2954(4) 1.2764(3) 0.28554(13) 0.0792(8) Uani 1 1 d . . .
F37 F 0.3999(3) 1.0281(3) 0.28184(11) 0.0584(5) Uani 1 1 d . . .
F38 F 0.1398(3) 1.0777(3) 0.31852(9) 0.0561(5) Uani 1 1 d . . .
F40 F -0.1841(3) 1.1728(3) 0.05818(16) 0.0810(8) Uani 1 1 d . . .
F41 F -0.1087(3) 1.4111(3) 0.06629(16) 0.0816(8) Uani 1 1 d . . .
F42 F -0.2389(3) 1.2750(5) 0.15544(16) 0.1191(14) Uani 1 1 d . . .
C1 C 0.1996(3) 0.6890(3) 0.27541(14) 0.0306(5) Uani 1 1 d . . .
C2 C 0.3103(3) 0.6315(3) 0.21747(14) 0.0296(5) Uani 1 1 d . . .
C3 C 0.2586(3) 0.6273(3) 0.15326(13) 0.0273(5) Uani 1 1 d . . .
C4 C 0.0962(3) 0.6786(3) 0.14486(13) 0.0301(5) Uani 1 1 d . . .
C5 C -0.0154(3) 0.7340(3) 0.20227(14) 0.0320(6) Uani 1 1 d . A .
C6 C 0.0354(3) 0.7402(3) 0.26638(14) 0.0334(6) Uani 1 1 d . . .
C7 C 0.3860(4) 0.5725(4) 0.09224(15) 0.0361(6) Uani 1 1 d . . .
C11 C -0.1925(4) 0.7871(5) 0.19513(17) 0.0519(9) Uani 1 1 d D . .
C15 C 0.3913(3) 0.7283(3) 0.44077(14) 0.0320(6) Uani 1 1 d . . .
C16 C 0.5575(4) 0.7774(3) 0.43098(14) 0.0327(6) Uani 1 1 d . . .
C17 C 0.6401(3) 0.7840(3) 0.48758(14) 0.0311(5) Uani 1 1 d . . .
C18 C 0.5615(3) 0.7447(3) 0.55471(14) 0.0314(6) Uani 1 1 d . . .
C19 C 0.3969(3) 0.6969(3) 0.56562(14) 0.0318(6) Uani 1 1 d . . .
C20 C 0.3140(3) 0.6880(3) 0.50929(14) 0.0329(6) Uani 1 1 d . . .
C21 C 0.8197(4) 0.8273(4) 0.47445(16) 0.0418(7) Uani 1 1 d . . .
C25 C 0.3111(4) 0.6572(4) 0.63888(16) 0.0460(7) Uani 1 1 d . . .
C29 C 0.3275(4) 1.0731(3) 0.07520(15) 0.0363(6) Uani 1 1 d . . .
C30 C 0.3558(3) 1.0682(3) 0.14387(15) 0.0338(6) Uani 1 1 d . . .
C31 C 0.2331(3) 1.1267(3) 0.19699(13) 0.0291(5) Uani 1 1 d . . .
C32 C 0.0769(4) 1.1907(4) 0.18320(15) 0.0340(6) Uani 1 1 d . . .
C33 C 0.0450(4) 1.1931(4) 0.11628(15) 0.0373(6) Uani 1 1 d . . .
C34 C 0.1697(4) 1.1360(4) 0.06270(15) 0.0390(6) Uani 1 1 d . . .
C35 C 0.2675(4) 1.1290(4) 0.26961(16) 0.0390(6) Uani 1 1 d . . .
C39 C -0.1211(5) 1.2633(5) 0.09956(18) 0.0534(9) Uani 1 1 d . . .
F12 F -0.2889(10) 0.8339(12) 0.2459(4) 0.055(2) Uiso 0.297(7) 1 d PD A 2
F13 F -0.2678(11) 0.6281(9) 0.1870(5) 0.056(2) Uiso 0.297(7) 1 d PD A 2
F14 F -0.2119(15) 0.8643(12) 0.1390(5) 0.043(2) Uiso 0.297(7) 1 d PD A 2
H2 H 0.4261 0.5936 0.2222 0.047(10) Uiso 1 1 calc R . .
H4 H 0.0605 0.6760 0.0995 0.028(7) Uiso 1 1 calc R . .
H6 H -0.0453 0.7812 0.3059 0.026(7) Uiso 1 1 calc R . .
H16 H 0.6161 0.8074 0.3837 0.032(7) Uiso 1 1 calc R . .
H18 H 0.6204 0.7503 0.5942 0.051(10) Uiso 1 1 calc R . .
H20 H 0.1986 0.6525 0.5180 0.033(8) Uiso 1 1 calc R . .
H30 H 0.4646 1.0225 0.1548 0.029(8) Uiso 1 1 calc R . .
H32 H -0.0091 1.2333 0.2207 0.050(10) Uiso 1 1 calc R . .
H34 H 0.1454 1.1404 0.0151 0.072(13) Uiso 1 1 calc R . .

loop_
_atom_site_aniso_label
_atom_site_aniso_U_11
_atom_site_aniso_U_22
_atom_site_aniso_U_33
_atom_site_aniso_U_23
_atom_site_aniso_U_13
_atom_site_aniso_U_12
Zn1 0.0415(2) 0.0488(2) 0.0267(2) -0.00354(15) -0.01634(15) -0.00685(16)
Zn2 0.0529(3) 0.0437(3) 0.0336(3) -0.0032(2) 0.0132(2) 0.0081(2)
F8 0.0591(14) 0.180(3) 0.0434(12) -0.0527(16) -0.0219(11) 0.0404(16)
F9 0.0595(12) 0.0488(11) 0.0578(13) -0.0020(9) 0.0007(10) 0.0207(9)
F10 0.0814(16) 0.0505(12) 0.0868(18) -0.0034(11) 0.0471(14) -0.0094(11)
F12 0.056(2) 0.120(4) 0.058(2) -0.024(3) -0.0380(18) 0.040(3)
F13 0.047(2) 0.093(3) 0.129(4) -0.051(3) -0.026(2) 0.030(2)
F14 0.0237(16) 0.175(6) 0.196(7) 0.126(6) -0.040(3) -0.044(2)
F22 0.0527(12) 0.0762(14) 0.0526(12) 0.0064(10) -0.0014(9) -0.0278(10)
F23 0.0538(13) 0.131(2) 0.0421(12) -0.0222(12) -0.0074(10) -0.0472(13)
F24 0.0302(10) 0.0812(15) 0.0870(17) -0.0146(13) -0.0080(10) -0.0007(9)
F26 0.0903(17) 0.0841(16) 0.0323(11) -0.0120(10) 0.0161(11) 0.0066(13)
F27 0.0717(16) 0.186(3) 0.0421(13) 0.0140(16) -0.0021(11) -0.0800(19)
F28 0.0767(15) 0.0835(16) 0.0343(10) 0.0201(10) -0.0042(10) 0.0006(12)
F36 0.154(3) 0.0400(11) 0.0604(14) -0.0013(10) -0.0582(16) -0.0224(13)
F37 0.0535(12) 0.0759(14) 0.0492(12) 0.0039(10) -0.0267(10) 0.0080(10)
F38 0.0587(12) 0.0821(15) 0.0262(9) -0.0037(9) -0.0036(8) -0.0062(10)
F40 0.0664(15) 0.0811(17) 0.110(2) -0.0031(15) -0.0559(15) -0.0044(12)
F41 0.0799(17) 0.0592(14) 0.118(2) 0.0098(14) -0.0637(17) 0.0081(12)
F42 0.0514(14) 0.224(4) 0.0683(17) 0.008(2) -0.0113(13) 0.062(2)
C1 0.0361(14) 0.0327(13) 0.0258(13) -0.0006(10) -0.0111(11) -0.0077(10)
C2 0.0288(12) 0.0325(13) 0.0302(13) 0.0011(10) -0.0121(10) -0.0052(10)
C3 0.0279(12) 0.0271(12) 0.0279(13) -0.0001(10) -0.0078(10) -0.0024(9)
C4 0.0270(12) 0.0422(15) 0.0234(12) -0.0022(10) -0.0097(10) -0.0036(10)
C5 0.0259(12) 0.0403(15) 0.0308(14) 0.0000(11) -0.0081(10) -0.0028(10)
C6 0.0309(13) 0.0423(15) 0.0277(13) -0.0052(11) -0.0053(11) -0.0036(11)
C7 0.0338(14) 0.0427(16) 0.0307(14) 0.0000(12) -0.0072(11) 0.0056(11)
C11 0.0286(15) 0.089(3) 0.0357(17) 0.0016(16) -0.0067(13) 0.0056(15)
C15 0.0309(13) 0.0420(15) 0.0252(13) -0.0065(11) -0.0092(10) -0.0007(10)
C16 0.0364(14) 0.0426(15) 0.0200(12) -0.0035(10) -0.0056(10) -0.0057(11)
C17 0.0258(12) 0.0398(14) 0.0290(13) -0.0064(10) -0.0054(10) -0.0040(10)
C18 0.0312(13) 0.0401(14) 0.0248(13) -0.0047(10) -0.0087(10) -0.0021(10)
C19 0.0302(13) 0.0385(14) 0.0270(13) -0.0036(10) -0.0052(10) -0.0036(10)
C20 0.0300(13) 0.0403(15) 0.0297(14) -0.0032(11) -0.0076(11) -0.0036(10)
C21 0.0359(15) 0.0591(19) 0.0330(15) -0.0104(13) -0.0047(12) -0.0144(13)
C25 0.0409(17) 0.066(2) 0.0318(16) -0.0012(14) -0.0058(13) -0.0105(14)
C29 0.0402(15) 0.0336(14) 0.0304(14) -0.0014(11) 0.0043(12) 0.0021(11)
C30 0.0291(13) 0.0329(14) 0.0367(15) 0.0026(11) -0.0018(11) 0.0007(10)
C31 0.0294(13) 0.0315(13) 0.0259(13) 0.0016(10) -0.0049(10) -0.0023(10)
C32 0.0306(13) 0.0426(15) 0.0264(13) -0.0013(11) -0.0005(11) 0.0018(11)
C33 0.0342(14) 0.0463(16) 0.0312(15) 0.0012(12) -0.0094(11) 0.0039(12)
C34 0.0485(17) 0.0445(16) 0.0218(13) -0.0002(11) -0.0033(12) 0.0010(12)
C35 0.0455(17) 0.0392(16) 0.0349(15) -0.0009(12) -0.0148(13) -0.0024(12)
C39 0.0475(19) 0.073(2) 0.0393(18) -0.0002(16) -0.0159(15) 0.0153(16)

loop_
_atom_type_symbol
_atom_type_description
_atom_type_scat_dispersion_real
_atom_type_scat_dispersion_imag
_atom_type_scat_source
C C 0.0033 0.0016 'International Tables Vol C Tables 4.2.6.8 and 6.1.1.4'
H H 0.0000 0.0000 'International Tables Vol C Tables 4.2.6.8 and 6.1.1.4'
F F 0.0171 0.0103 'International Tables Vol C Tables 4.2.6.8 and 6.1.1.4'
Zn Zn 0.2839 1.4301 'International Tables Vol C Tables 4.2.6.8 and 6.1.1.4'

loop_
_diffrn_radiation_wavelength
0.71073

loop_
_exptl_crystal_face_index_h
_exptl_crystal_face_index_k
_exptl_crystal_face_index_l
_exptl_crystal_face_perp_dist
2 -1 5 0.134
2 -4 -5 0.232
-2 -1 -14 0.174
-4 4 -1 0.137
-1 4 12 0.132
6 4 5 0.104
-4 -3 -1 0.122
-1 -2 7 0.193
0 1 -6 0.217

loop_
_geom_angle_atom_site_label_1
_geom_angle_atom_site_label_2
_geom_angle_atom_site_label_3
_geom_angle
_geom_angle_site_symmetry_1
C15 Zn1 C1 174.50(11) .
C29 Zn2 C29 180.0 2_675
C6 C1 C2 117.4(2) .
C6 C1 Zn1 123.4(2) .
C2 C1 Zn1 119.01(19) .
C3 C2 C1 121.1(2) .
C4 C3 C2 121.1(2) .
C4 C3 C7 120.5(2) .
C2 C3 C7 118.4(2) .
C3 C4 C5 118.3(2) .
C4 C5 C6 121.0(2) .
C4 C5 C11 119.6(2) .
C6 C5 C11 119.4(3) .
C5 C6 C1 121.1(3) .
F10 C7 F8 109.0(3) .
F10 C7 F9 105.2(3) .
F8 C7 F9 104.4(3) .
F10 C7 C3 112.8(2) .
F8 C7 C3 112.3(2) .
F9 C7 C3 112.5(2) .
F12 C11 F14 53.4(5) .
F12 C11 F14 114.1(7) .
F14 C11 F14 124.1(6) .
F12 C11 F12 124.4(5) .
F14 C11 F12 113.2(5) .
F14 C11 F12 20.7(5) .
F12 C11 F13 46.4(5) .
F14 C11 F13 99.0(5) .
F14 C11 F13 82.9(6) .
F12 C11 F13 102.3(4) .
F12 C11 C5 118.8(4) .
F14 C11 C5 115.5(3) .
F14 C11 C5 116.0(6) .
F12 C11 C5 114.8(3) .
F13 C11 C5 109.8(3) .
F12 C11 F13 100.0(6) .
F14 C11 F13 47.4(4) .
F14 C11 F13 100.5(6) .
F12 C11 F13 80.8(5) .
F13 C11 F13 141.5(4) .
C5 C11 F13 103.1(4) .
C20 C15 C16 116.9(2) .
C20 C15 Zn1 123.2(2) .
C16 C15 Zn1 119.8(2) .
C17 C16 C15 121.0(3) .
C18 C17 C16 121.2(2) .
C18 C17 C21 119.6(2) .
C16 C17 C21 119.2(3) .
C17 C18 C19 118.8(2) .
C18 C19 C20 120.4(3) .
C18 C19 C25 118.5(2) .
C20 C19 C25 121.1(2) .
C19 C20 C15 121.7(2) .
F23 C21 F22 106.9(3) .
F23 C21 F24 106.4(3) .
F22 C21 F24 103.7(3) .
F23 C21 C17 113.5(2) .
F22 C21 C17 113.4(3) .
F24 C21 C17 112.2(3) .
F27 C25 F26 107.5(3) .
F27 C25 F28 106.7(3) .
F26 C25 F28 104.4(3) .
F27 C25 C19 113.4(3) .
F26 C25 C19 112.7(3) .
F28 C25 C19 111.6(3) .
C34 C29 C30 117.1(2) .
C34 C29 Zn2 121.1(2) .
C30 C29 Zn2 121.9(2) .
C31 C30 C29 121.3(3) .
C30 C31 C32 120.7(2) .
C30 C31 C35 121.0(3) .
C32 C31 C35 118.3(2) .
C33 C32 C31 119.0(3) .
C32 C33 C34 120.2(3) .
C32 C33 C39 120.2(3) .
C34 C33 C39 119.5(3) .
C29 C34 C33 121.8(3) .
F36 C35 F38 106.0(3) .
F36 C35 F37 107.4(3) .
F38 C35 F37 103.7(2) .
F36 C35 C31 112.8(2) .
F38 C35 C31 113.0(2) .
F37 C35 C31 113.2(2) .
F42 C39 F40 104.8(4) .
F42 C39 F41 108.0(3) .
F40 C39 F41 105.8(3) .
F42 C39 C33 112.9(3) .
F40 C39 C33 113.0(3) .
F41 C39 C33 111.8(3) .
C3 C2 H2 119.5 .
C1 C2 H2 119.5 .
C3 C4 H4 120.8 .
C5 C4 H4 120.8 .
C5 C6 H6 119.5 .
C1 C6 H6 119.5 .
C17 C16 H16 119.5 .
C15 C16 H16 119.5 .
C17 C18 H18 120.6 .
C19 C18 H18 120.6 .
C19 C20 H20 119.2 .
C15 C20 H20 119.2 .
C31 C30 H30 119.3 .
C29 C30 H30 119.3 .
C33 C32 H32 120.5 .
C31 C32 H32 120.5 .
C29 C34 H34 119.1 .
C33 C34 H34 119.1 .

loop_
_geom_bond_atom_site_label_1
_geom_bond_atom_site_label_2
_geom_bond_distance
_geom_bond_site_symmetry_2
Zn1 C15 1.932(3) .
Zn1 C1 1.935(3) .
Zn2 C29 1.932(3) 2_675
Zn2 C29 1.932(3) .
F8 C7 1.320(4) .
F9 C7 1.323(3) .
F10 C7 1.310(4) .
F12 C11 1.313(5) .
F13 C11 1.424(5) .
F14 C11 1.249(5) .
F22 C21 1.334(4) .
F23 C21 1.324(3) .
F24 C21 1.347(4) .
F26 C25 1.325(4) .
F27 C25 1.315(4) .
F28 C25 1.346(4) .
F36 C35 1.320(4) .
F37 C35 1.345(4) .
F38 C35 1.342(4) .
F40 C39 1.329(5) .
F41 C39 1.332(5) .
F42 C39 1.317(5) .
C1 C6 1.396(4) .
C1 C2 1.399(4) .
C2 C3 1.392(4) .
C3 C4 1.379(4) .
C3 C7 1.501(4) .
C4 C5 1.389(4) .
C5 C6 1.389(4) .
C5 C11 1.490(4) .
C11 F12 1.214(8) .
C11 F14 1.248(10) .
C11 F13 1.515(8) .
C15 C20 1.395(4) .
C15 C16 1.408(4) .
C16 C17 1.394(4) .
C17 C18 1.373(4) .
C17 C21 1.493(4) .
C18 C19 1.391(4) .
C19 C20 1.394(4) .
C19 C25 1.494(4) .
C29 C34 1.392(4) .
C29 C30 1.395(4) .
C30 C31 1.387(4) .
C31 C32 1.391(4) .
C31 C35 1.493(4) .
C32 C33 1.373(4) .
C33 C34 1.398(4) .
C33 C39 1.497(4) .
C2 H2 0.9800 .
C4 H4 0.9800 .
C6 H6 0.9800 .
C16 H16 0.9800 .
C18 H18 0.9800 .
C20 H20 0.9800 .
C30 H30 0.9800 .
C32 H32 0.9800 .
C34 H34 0.9800 .
